data_1533372
loop_
_publ_author_name
'Chon Chulmin'
'Kim Shin Ae'
'Moon Hi-Soo'

_publ_section_title
;
 Crystal structures of biotite at high temperatures and of heat-treated
 biotite using neutron powder diffraction
;
_journal_name_full 'Clays and Clay Minerals (29,1981-)'
_journal_page_first 519
_journal_page_last 528
_journal_volume 51
_journal_year 2003
_chemical_formula_sum 'Al1.92 F1.98 Fe2.59 H1.47 K2 Mg3.15 Mn0.09 O21.47 Si5.98 Ti0.27'
_chemical_name_systematic
;
K2 (Mg3.15 Fe2.59 Ti0.17 Mn0.09) (Si5.98 Al1.92 Ti0.10) O20 ((O H)1.47 F1.98)
;
_space_group_IT_number 12
_symmetry_space_group_name_Hall '-C 2y'
_symmetry_space_group_name_H-M 'C 1 2/m 1'
_cell_angle_alpha 90
_cell_angle_beta 100.337
_cell_angle_gamma 90
_cell_formula_units_Z 1
_cell_length_a 5.3412
_cell_length_b 9.2495
_cell_length_c 10.1994
_cell_volume 495.707
_citation_journal_id_ASTM CLCMAB
_cod_data_source_file ChonChulmin_CLCMAB_2003_684.cif
_cod_data_source_block H1.47Al1.92F1.98Fe2.59K2Mg3.15Mn0.09O21.47Si5.98Ti0.27
_cod_original_formula_sum
;
H1.47 Al1.92 F1.98 Fe2.59 K2 Mg3.15 Mn0.09 O21.47 Si5.98 Ti0.27
;
_cod_database_code 1533372

loop_
_symmetry_equiv_pos_as_xyz
x,y,z
-x,y,-z
-x,-y,-z
x,-y,z
x+1/2,y+1/2,z
-x+1/2,y+1/2,-z
-x+1/2,-y+1/2,-z
x+1/2,-y+1/2,z

loop_
_atom_site_label
_atom_site_type_symbol
_atom_site_fract_x
_atom_site_fract_y
_atom_site_fract_z
_atom_site_occupancy
_atom_site_U_iso_or_equiv
O1 O-2 0.041 0 0.1717 1 0.0
O2 O-2 0.3143 0.2405 0.1625 1 0.0
Mn2 Mn+2 0 0.3305 0.5 0.015 0.0
Fe2 Fe+2 0 0.3305 0.5 0.4317 0.0
H1 H+1 0.13 0.5 0.305 0.3675 0.0
Al1 Al+3 0.071 0.167 0.224 0.24 0.0
O4 O-2 0.131 0.5 0.3959 0.3675 0.0
Ti1 Ti+4 0.071 0.167 0.224 0.0125 0.0
O3 O-2 0.1273 0.1665 0.3895 1 0.0
Ti2 Ti+4 0 0 0.5 0.0283 0.0
Ti3 Ti+4 0 0.3305 0.5 0.0283 0.0
Mn1 Mn+2 0 0 0.5 0.015 0.0
Mg2 Mg+2 0 0.3305 0.5 0.525 0.0
F1 F-1 0.131 0.5 0.3959 0.495 0.0
K1 K+1 0 0.5 0 1 0.0
Fe1 Fe+2 0 0 0.5 0.4317 0.0
Si1 Si+4 0.071 0.167 0.224 0.7475 0.0
Mg1 Mg+2 0 0 0.5 0.525 0.0
